data_7225059
loop_
_publ_author_name
'Xu, Bing'
'Cheng, Yue'
'Hu, Huai-Ming'
'Bai, Chao'
'Wang, Xiaofang'
'Yang, Meng-Lin'
'Xue, Ganglin'

_publ_section_title
;
 Syntheses, crystal structures and luminescence properties of
 lanthanide-based coordination polymers constructed from a functionalized
 terpyridyl carboxylate ligand
;
_journal_issue 24
_journal_name_full CrystEngComm
_journal_page_first 4613
_journal_paper_doi 10.1039/C6CE00681G
_journal_volume 18
_journal_year 2016
_chemical_formula_sum 'C60 H40 Eu2 N6 O14'
_chemical_formula_weight 1372.90
_chemical_name_systematic
; 
 ? 
;
_space_group_IT_number 2
_symmetry_cell_setting triclinic
_symmetry_space_group_name_Hall '-P 1'
_symmetry_space_group_name_H-M 'P -1'
_atom_sites_solution_hydrogens geom
_atom_sites_solution_primary direct
_atom_sites_solution_secondary difmap
_audit_creation_method SHELXL-97
_audit_update_record
;
2016-01-04 deposited with the CCDC.
2016-04-29 downloaded from the CCDC.
;
_cell_angle_alpha 69.244(2)
_cell_angle_beta 73.365(2)
_cell_angle_gamma 82.764(2)
_cell_formula_units_Z 1
_cell_length_a 8.6593(9)
_cell_length_b 11.3825(12)
_cell_length_c 14.6811(15)
_cell_measurement_reflns_used 3815
_cell_measurement_temperature 296(2)
_cell_measurement_theta_max 26.14
_cell_measurement_theta_min 2.46
_cell_volume 1296.0(2)
_computing_cell_refinement 'Bruker SAINT'
_computing_data_collection 'Bruker APEX2'
_computing_data_reduction 'Bruker SAINT'
_computing_molecular_graphics 'Bruker SHELXTL'
_computing_publication_material 'Bruker SHELXTL'
_computing_structure_refinement 'SHELXL-97 (Sheldrick, 1997)'
_computing_structure_solution 'SHELXS-97 (Sheldrick, 1990)'
_diffrn_ambient_temperature 296(2)
_diffrn_measured_fraction_theta_full 0.981
_diffrn_measured_fraction_theta_max 0.981
_diffrn_measurement_device_type 'Bruker APEX-II CCD'
_diffrn_measurement_method '\f and \w scans'
_diffrn_radiation_monochromator graphite
_diffrn_radiation_source 'fine-focus sealed tube'
_diffrn_radiation_type MoK\a
_diffrn_radiation_wavelength 0.71073
_diffrn_reflns_av_R_equivalents 0.0192
_diffrn_reflns_av_sigmaI/netI 0.0411
_diffrn_reflns_limit_h_max 10
_diffrn_reflns_limit_h_min -10
_diffrn_reflns_limit_k_max 13
_diffrn_reflns_limit_k_min -13
_diffrn_reflns_limit_l_max 17
_diffrn_reflns_limit_l_min -11
_diffrn_reflns_number 6432
_diffrn_reflns_theta_full 25.05
_diffrn_reflns_theta_max 25.05
_diffrn_reflns_theta_min 2.01
_exptl_absorpt_coefficient_mu 2.476
_exptl_absorpt_correction_T_max 0.718
_exptl_absorpt_correction_T_min 0.567
_exptl_absorpt_correction_type multi-scan
_exptl_absorpt_process_details sadabs
_exptl_crystal_colour yellow
_exptl_crystal_density_diffrn 1.759
_exptl_crystal_density_method 'not measured'
_exptl_crystal_description block
_exptl_crystal_F_000 680
_exptl_crystal_size_max 0.25
_exptl_crystal_size_mid 0.21
_exptl_crystal_size_min 0.15
_refine_diff_density_max 0.507
_refine_diff_density_min -0.488
_refine_diff_density_rms 0.084
_refine_ls_extinction_method none
_refine_ls_goodness_of_fit_ref 1.048
_refine_ls_hydrogen_treatment mixed
_refine_ls_matrix_type full
_refine_ls_number_parameters 376
_refine_ls_number_reflns 4502
_refine_ls_number_restraints 2
_refine_ls_restrained_S_all 1.049
_refine_ls_R_factor_all 0.0275
_refine_ls_R_factor_gt 0.0241
_refine_ls_shift/su_max 0.002
_refine_ls_shift/su_mean 0.000
_refine_ls_structure_factor_coef Fsqd
_refine_ls_weighting_details 'calc w=1/[\s^2^(Fo^2^)+(0.0169P)^2^+0.6556P] where P=(Fo^2^+2Fc^2^)/3'
_refine_ls_weighting_scheme calc
_refine_ls_wR_factor_gt 0.0530
_refine_ls_wR_factor_ref 0.0544
_reflns_number_gt 4135
_reflns_number_total 4502
_reflns_threshold_expression >2sigma(I)
_cod_data_source_file c6ce00681g2.cif
_cod_data_source_block nw1881_0m
_cod_depositor_comments 'Adding full bibliography for 7225046--7225061.cif.'
_cod_original_sg_symbol_H-M P-1
_cod_database_code 7225059

loop_
_symmetry_equiv_pos_as_xyz
'x, y, z'
'-x, -y, -z'

loop_
_atom_site_label
_atom_site_type_symbol
_atom_site_fract_x
_atom_site_fract_y
_atom_site_fract_z
_atom_site_U_iso_or_equiv
_atom_site_adp_type
_atom_site_occupancy
_atom_site_symmetry_multiplicity
_atom_site_calc_flag
_atom_site_refinement_flags
Eu1 Eu 0.862889(19) 0.493861(15) 0.417813(12) 0.01870(6) Uani 1 1 d .
N1 N 0.8832(3) 0.5186(3) 0.2348(2) 0.0269(6) Uani 1 1 d .
N2 N 0.7576(3) 0.3725(3) -0.0183(2) 0.0298(7) Uani 1 1 d .
N3 N 0.7207(6) -0.0377(4) -0.0679(3) 0.0665(12) Uani 1 1 d .
O1 O 0.8778(3) 0.5936(2) -0.36475(17) 0.0258(5) Uani 1 1 d .
O2 O 0.7135(3) 0.5714(2) -0.45000(18) 0.0294(6) Uani 1 1 d .
O3 O 0.7502(3) 0.3041(2) 0.4717(2) 0.0367(6) Uani 1 1 d .
O4 O 0.5789(3) 0.2326(3) 0.6232(2) 0.0510(8) Uani 1 1 d .
O5 O 0.9432(3) 0.37308(19) 0.56990(17) 0.0234(5) Uani 1 1 d .
O6 O 1.1031(3) 0.2810(2) 0.6671(2) 0.0386(7) Uani 1 1 d .
C1 C 0.8285(5) 0.6191(4) 0.1697(3) 0.0376(9) Uani 1 1 d .
H1 H 0.8180 0.6954 0.1811 0.045 Uiso 1 1 calc R
C2 C 0.7869(5) 0.6159(3) 0.0870(3) 0.0353(9) Uani 1 1 d .
H2 H 0.7496 0.6885 0.0440 0.042 Uiso 1 1 calc R
C3 C 0.8012(4) 0.5029(3) 0.0680(3) 0.0267(8) Uani 1 1 d .
C4 C 0.8624(5) 0.4006(3) 0.1332(3) 0.0351(9) Uani 1 1 d .
H4 H 0.8766 0.3235 0.1229 0.042 Uiso 1 1 calc R
C5 C 0.9024(5) 0.4128(3) 0.2139(3) 0.0329(9) Uani 1 1 d .
H5 H 0.9454 0.3426 0.2560 0.040 Uiso 1 1 calc R
C6 C 0.7513(4) 0.4898(3) -0.0165(3) 0.0261(8) Uani 1 1 d .
C7 C 0.6993(4) 0.5912(3) -0.0884(2) 0.0263(8) Uani 1 1 d .
H7 H 0.6982 0.6720 -0.0861 0.032 Uiso 1 1 calc R
C8 C 0.6490(4) 0.5724(3) -0.1634(2) 0.0254(8) Uani 1 1 d .
C9 C 0.6511(4) 0.4497(3) -0.1628(3) 0.0285(8) Uani 1 1 d .
H9 H 0.6151 0.4331 -0.2108 0.034 Uiso 1 1 calc R
C10 C 0.7076(4) 0.3516(3) -0.0897(3) 0.0293(8) Uani 1 1 d .
C11 C 0.6587(6) 0.0522(5) -0.1341(4) 0.0606(13) Uani 1 1 d .
H11 H 0.6166 0.0288 -0.1766 0.073 Uiso 1 1 calc R
C12 C 0.6511(6) 0.1784(4) -0.1455(3) 0.0495(11) Uani 1 1 d .
H12 H 0.6046 0.2362 -0.1938 0.059 Uiso 1 1 calc R
C13 C 0.7128(5) 0.2185(4) -0.0848(3) 0.0359(9) Uani 1 1 d .
C14 C 0.7801(6) 0.1255(4) -0.0155(4) 0.0576(13) Uani 1 1 d .
H14 H 0.8255 0.1460 0.0269 0.069 Uiso 1 1 calc R
C15 C 0.7790(7) 0.0017(5) -0.0101(4) 0.0773(17) Uani 1 1 d .
H15 H 0.8230 -0.0588 0.0383 0.093 Uiso 1 1 calc R
C16 C 0.5874(4) 0.6794(3) -0.2388(2) 0.0240(7) Uani 1 1 d .
C17 C 0.4876(4) 0.7703(3) -0.2067(3) 0.0301(8) Uani 1 1 d .
H17 H 0.4674 0.7663 -0.1399 0.036 Uiso 1 1 calc R
C18 C 0.4175(4) 0.8668(3) -0.2723(3) 0.0354(9) Uani 1 1 d .
H18 H 0.3542 0.9286 -0.2502 0.043 Uiso 1 1 calc R
C19 C 0.4413(4) 0.8711(3) -0.3700(3) 0.0324(8) Uani 1 1 d .
H19 H 0.3907 0.9339 -0.4132 0.039 Uiso 1 1 calc R
C20 C 0.5410(4) 0.7819(3) -0.4041(3) 0.0282(8) Uani 1 1 d .
H20 H 0.5568 0.7847 -0.4702 0.034 Uiso 1 1 calc R
C21 C 0.6172(4) 0.6885(3) -0.3398(2) 0.0224(7) Uani 1 1 d .
C22 C 0.7456(4) 0.6096(3) -0.3870(2) 0.0231(7) Uani 1 1 d .
C23 C 0.7108(4) 0.2305(3) 0.5623(3) 0.0322(9) Uani 1 1 d .
C24 C 0.8311(4) 0.1285(3) 0.5978(3) 0.0267(8) Uani 1 1 d .
C25 C 0.8063(4) 0.0080(3) 0.6036(3) 0.0393(10) Uani 1 1 d .
H25 H 0.7202 -0.0058 0.5830 0.047 Uiso 1 1 calc R
C26 C 0.9054(5) -0.0919(4) 0.6390(4) 0.0528(12) Uani 1 1 d .
H26 H 0.8876 -0.1717 0.6408 0.063 Uiso 1 1 calc R
C27 C 1.0314(5) -0.0727(4) 0.6717(4) 0.0609(15) Uani 1 1 d .
H27 H 1.0984 -0.1399 0.6965 0.073 Uiso 1 1 calc R
C28 C 1.0577(5) 0.0463(3) 0.6677(4) 0.0488(12) Uani 1 1 d .
H28 H 1.1415 0.0589 0.6909 0.059 Uiso 1 1 calc R
C29 C 0.9597(4) 0.1477(3) 0.6293(3) 0.0281(8) Uani 1 1 d .
C30 C 1.0034(4) 0.2733(3) 0.6231(2) 0.0237(7) Uani 1 1 d .
O7 O 0.5976(3) 0.5538(2) 0.3882(2) 0.0317(6) Uani 1 1 d D
H7A H 0.550(4) 0.623(2) 0.383(3) 0.038 Uiso 1 1 d D
H7B H 0.537(4) 0.498(3) 0.403(3) 0.038 Uiso 1 1 d D

loop_
_atom_site_aniso_label
_atom_site_aniso_U_11
_atom_site_aniso_U_22
_atom_site_aniso_U_33
_atom_site_aniso_U_23
_atom_site_aniso_U_13
_atom_site_aniso_U_12
Eu1 0.01937(9) 0.02085(9) 0.02014(10) -0.00912(7) -0.00962(7) 0.00160(6)
N1 0.0307(16) 0.0287(16) 0.0231(16) -0.0097(13) -0.0103(13) 0.0037(13)
N2 0.0316(16) 0.0356(17) 0.0237(16) -0.0111(13) -0.0087(13) 0.0005(13)
N3 0.095(3) 0.039(2) 0.066(3) -0.022(2) -0.014(3) -0.003(2)
O1 0.0207(12) 0.0354(14) 0.0289(13) -0.0180(11) -0.0115(10) 0.0060(10)
O2 0.0284(13) 0.0397(15) 0.0321(14) -0.0238(12) -0.0143(11) 0.0068(11)
O3 0.0451(16) 0.0277(14) 0.0424(16) -0.0034(12) -0.0264(13) -0.0088(12)
O4 0.0327(16) 0.0532(19) 0.0558(19) -0.0111(15) -0.0093(14) 0.0125(13)
O5 0.0274(12) 0.0188(12) 0.0264(13) -0.0058(10) -0.0137(10) 0.0016(9)
O6 0.0519(16) 0.0255(13) 0.0491(17) -0.0064(12) -0.0366(14) -0.0020(12)
C1 0.059(3) 0.030(2) 0.032(2) -0.0155(17) -0.0228(19) 0.0087(18)
C2 0.053(2) 0.032(2) 0.026(2) -0.0094(16) -0.0212(18) 0.0077(18)
C3 0.0259(18) 0.034(2) 0.0223(18) -0.0111(15) -0.0076(15) -0.0003(15)
C4 0.048(2) 0.031(2) 0.033(2) -0.0139(17) -0.0178(18) 0.0022(17)
C5 0.044(2) 0.033(2) 0.028(2) -0.0104(16) -0.0210(17) 0.0084(17)
C6 0.0235(17) 0.034(2) 0.0234(18) -0.0118(15) -0.0073(14) -0.0025(15)
C7 0.0272(18) 0.0311(19) 0.0225(18) -0.0110(15) -0.0070(15) -0.0005(15)
C8 0.0215(17) 0.035(2) 0.0196(18) -0.0117(15) -0.0015(14) -0.0009(14)
C9 0.0297(19) 0.038(2) 0.0231(19) -0.0133(16) -0.0099(15) -0.0023(16)
C10 0.0303(19) 0.035(2) 0.0252(19) -0.0135(16) -0.0060(15) -0.0027(15)
C11 0.087(4) 0.051(3) 0.052(3) -0.027(2) -0.012(3) -0.016(3)
C12 0.076(3) 0.039(2) 0.041(3) -0.015(2) -0.022(2) -0.008(2)
C13 0.040(2) 0.033(2) 0.033(2) -0.0111(17) -0.0065(18) -0.0026(17)
C14 0.082(4) 0.038(3) 0.065(3) -0.020(2) -0.041(3) 0.012(2)
C15 0.107(5) 0.043(3) 0.085(4) -0.019(3) -0.042(4) 0.016(3)
C16 0.0198(16) 0.0295(19) 0.0249(18) -0.0109(15) -0.0069(14) -0.0004(14)
C17 0.0291(19) 0.039(2) 0.0244(19) -0.0168(16) -0.0055(15) 0.0046(16)
C18 0.0288(19) 0.034(2) 0.042(2) -0.0182(18) -0.0064(17) 0.0114(16)
C19 0.0254(18) 0.035(2) 0.036(2) -0.0083(17) -0.0133(16) 0.0051(16)
C20 0.0278(18) 0.036(2) 0.0242(19) -0.0108(16) -0.0107(15) -0.0013(15)
C21 0.0171(16) 0.0306(18) 0.0245(18) -0.0133(15) -0.0070(14) -0.0024(14)
C22 0.0251(18) 0.0265(18) 0.0217(18) -0.0106(14) -0.0091(14) 0.0004(14)
C23 0.033(2) 0.028(2) 0.045(2) -0.0127(18) -0.0216(19) -0.0030(16)
C24 0.0269(18) 0.0209(17) 0.033(2) -0.0078(15) -0.0107(15) -0.0008(14)
C25 0.032(2) 0.029(2) 0.063(3) -0.017(2) -0.0181(19) -0.0053(16)
C26 0.040(2) 0.023(2) 0.097(4) -0.019(2) -0.020(2) -0.0051(18)
C27 0.041(2) 0.022(2) 0.123(5) -0.015(2) -0.041(3) 0.0057(18)
C28 0.037(2) 0.026(2) 0.089(3) -0.012(2) -0.037(2) 0.0036(17)
C29 0.0283(18) 0.0185(17) 0.039(2) -0.0057(15) -0.0150(16) -0.0024(14)
C30 0.0230(17) 0.0230(18) 0.0253(18) -0.0071(14) -0.0085(15) 0.0000(14)
O7 0.0228(13) 0.0346(15) 0.0410(16) -0.0148(13) -0.0124(12) 0.0031(11)

loop_
_atom_type_symbol
_atom_type_description
_atom_type_scat_dispersion_real
_atom_type_scat_dispersion_imag
_atom_type_scat_source
C C 0.0033 0.0016 'International Tables Vol C Tables 4.2.6.8 and 6.1.1.4'
H H 0.0000 0.0000 'International Tables Vol C Tables 4.2.6.8 and 6.1.1.4'
Eu Eu -0.1578 3.6682 'International Tables Vol C Tables 4.2.6.8 and 6.1.1.4'
N N 0.0061 0.0033 'International Tables Vol C Tables 4.2.6.8 and 6.1.1.4'
O O 0.0106 0.0060 'International Tables Vol C Tables 4.2.6.8 and 6.1.1.4'

loop_
_geom_angle_atom_site_label_1
_geom_angle_atom_site_label_2
_geom_angle_atom_site_label_3
_geom_angle
_geom_angle_site_symmetry_1
_geom_angle_site_symmetry_3
O3 Eu1 O1 91.09(9) . 2_765
O3 Eu1 O2 100.01(9) . 1_556
O1 Eu1 O2 138.99(8) 2_765 1_556
O3 Eu1 O5 74.34(8) . .
O1 Eu1 O5 73.92(8) 2_765 .
O2 Eu1 O5 71.47(8) 1_556 .
O3 Eu1 O7 78.55(9) . .
O1 Eu1 O7 146.79(8) 2_765 .
O2 Eu1 O7 74.20(8) 1_556 .
O5 Eu1 O7 131.06(8) . .
O3 Eu1 O6 158.24(9) . 2_766
O1 Eu1 O6 103.70(9) 2_765 2_766
O2 Eu1 O6 79.34(9) 1_556 2_766
O5 Eu1 O6 124.80(7) . 2_766
O7 Eu1 O6 80.40(9) . 2_766
O3 Eu1 O5 148.65(8) . 2_766
O1 Eu1 O5 74.23(7) 2_765 2_766
O2 Eu1 O5 76.14(8) 1_556 2_766
O5 Eu1 O5 75.01(8) . 2_766
O7 Eu1 O5 128.06(8) . 2_766
O6 Eu1 O5 52.70(7) 2_766 2_766
O3 Eu1 N1 90.61(9) . .
O1 Eu1 N1 76.95(8) 2_765 .
O2 Eu1 N1 141.40(8) 1_556 .
O5 Eu1 N1 146.72(8) . .
O7 Eu1 N1 71.76(9) . .
O6 Eu1 N1 77.59(9) 2_766 .
O5 Eu1 N1 112.00(8) 2_766 .
O3 Eu1 C30 172.70(9) . 2_766
O1 Eu1 C30 91.11(9) 2_765 2_766
O2 Eu1 C30 73.88(9) 1_556 2_766
O5 Eu1 C30 99.62(9) . 2_766
O7 Eu1 C30 103.16(9) . 2_766
O6 Eu1 C30 26.06(8) 2_766 2_766
O5 Eu1 C30 26.85(8) 2_766 2_766
N1 Eu1 C30 96.67(9) . 2_766
O3 Eu1 Eu1 112.19(6) . 2_766
O1 Eu1 Eu1 69.77(5) 2_765 2_766
O2 Eu1 Eu1 69.47(5) 1_556 2_766
O5 Eu1 Eu1 38.10(5) . 2_766
O7 Eu1 Eu1 143.34(6) . 2_766
O6 Eu1 Eu1 88.15(6) 2_766 2_766
O5 Eu1 Eu1 36.91(5) 2_766 2_766
N1 Eu1 Eu1 139.38(6) . 2_766
C30 Eu1 Eu1 62.22(7) 2_766 2_766
C5 N1 C1 116.3(3) . .
C5 N1 Eu1 115.7(2) . .
C1 N1 Eu1 124.7(2) . .
C6 N2 C10 119.2(3) . .
C11 N3 C15 114.4(4) . .
C22 O1 Eu1 137.5(2) . 2_765
C22 O2 Eu1 136.5(2) . 1_554
C23 O3 Eu1 126.0(2) . .
C30 O5 Eu1 150.8(2) . .
C30 O5 Eu1 91.70(19) . 2_766
Eu1 O5 Eu1 104.99(8) . 2_766
C30 O6 Eu1 94.7(2) . 2_766
N1 C1 C2 123.8(3) . .
N1 C1 H1 118.1 . .
C2 C1 H1 118.1 . .
C1 C2 C3 119.4(3) . .
C1 C2 H2 120.3 . .
C3 C2 H2 120.3 . .
C4 C3 C2 116.8(3) . .
C4 C3 C6 120.4(3) . .
C2 C3 C6 122.8(3) . .
C3 C4 C5 119.9(3) . .
C3 C4 H4 120.1 . .
C5 C4 H4 120.1 . .
N1 C5 C4 123.8(3) . .
N1 C5 H5 118.1 . .
C4 C5 H5 118.1 . .
N2 C6 C7 121.8(3) . .
N2 C6 C3 115.4(3) . .
C7 C6 C3 122.8(3) . .
C8 C7 C6 120.1(3) . .
C8 C7 H7 120.0 . .
C6 C7 H7 120.0 . .
C7 C8 C9 117.8(3) . .
C7 C8 C16 120.8(3) . .
C9 C8 C16 121.4(3) . .
C8 C9 C10 119.6(3) . .
C8 C9 H9 120.2 . .
C10 C9 H9 120.2 . .
N2 C10 C9 121.5(3) . .
N2 C10 C13 116.2(3) . .
C9 C10 C13 122.3(3) . .
N3 C11 C12 125.2(5) . .
N3 C11 H11 117.4 . .
C12 C11 H11 117.4 . .
C11 C12 C13 119.8(4) . .
C11 C12 H12 120.1 . .
C13 C12 H12 120.1 . .
C12 C13 C14 115.7(4) . .
C12 C13 C10 124.0(4) . .
C14 C13 C10 120.3(4) . .
C13 C14 C15 119.4(5) . .
C13 C14 H14 120.3 . .
C15 C14 H14 120.3 . .
N3 C15 C14 125.4(5) . .
N3 C15 H15 117.3 . .
C14 C15 H15 117.3 . .
C17 C16 C21 118.2(3) . .
C17 C16 C8 118.8(3) . .
C21 C16 C8 122.8(3) . .
C18 C17 C16 121.1(3) . .
C18 C17 H17 119.4 . .
C16 C17 H17 119.4 . .
C19 C18 C17 120.1(3) . .
C19 C18 H18 120.0 . .
C17 C18 H18 120.0 . .
C18 C19 C20 119.9(3) . .
C18 C19 H19 120.0 . .
C20 C19 H19 120.0 . .
C19 C20 C21 120.1(3) . .
C19 C20 H20 119.9 . .
C21 C20 H20 119.9 . .
C20 C21 C16 120.4(3) . .
C20 C21 C22 116.8(3) . .
C16 C21 C22 122.4(3) . .
O1 C22 O2 125.6(3) . .
O1 C22 C21 117.5(3) . .
O2 C22 C21 116.7(3) . .
O4 C23 O3 125.1(4) . .
O4 C23 C24 117.0(3) . .
O3 C23 C24 117.8(3) . .
C25 C24 C29 118.5(3) . .
C25 C24 C23 117.6(3) . .
C29 C24 C23 123.8(3) . .
C26 C25 C24 121.9(4) . .
C26 C25 H25 119.1 . .
C24 C25 H25 119.1 . .
C25 C26 C27 119.4(4) . .
C25 C26 H26 120.3 . .
C27 C26 H26 120.3 . .
C26 C27 C28 119.8(4) . .
C26 C27 H27 120.1 . .
C28 C27 H27 120.1 . .
C27 C28 C29 120.5(4) . .
C27 C28 H28 119.7 . .
C29 C28 H28 119.7 . .
C24 C29 C28 119.9(3) . .
C24 C29 C30 123.8(3) . .
C28 C29 C30 116.4(3) . .
O6 C30 O5 119.9(3) . .
O6 C30 C29 119.9(3) . .
O5 C30 C29 120.1(3) . .
O6 C30 Eu1 59.22(17) . 2_766
O5 C30 Eu1 61.45(16) . 2_766
C29 C30 Eu1 169.1(2) . 2_766
Eu1 O7 H7A 127(3) . .
Eu1 O7 H7B 117(3) . .
H7A O7 H7B 112(4) . .

loop_
_geom_bond_atom_site_label_1
_geom_bond_atom_site_label_2
_geom_bond_distance
_geom_bond_site_symmetry_2
Eu1 O3 2.263(2) .
Eu1 O1 2.372(2) 2_765
Eu1 O2 2.389(2) 1_556
Eu1 O5 2.415(2) .
Eu1 O7 2.429(2) .
Eu1 O6 2.434(2) 2_766
Eu1 O5 2.481(2) 2_766
Eu1 N1 2.557(3) .
Eu1 C30 2.823(3) 2_766
Eu1 Eu1 3.8840(4) 2_766
N1 C5 1.325(4) .
N1 C1 1.340(4) .
N2 C6 1.339(4) .
N2 C10 1.343(4) .
N3 C11 1.318(6) .
N3 C15 1.322(7) .
O1 C22 1.253(4) .
O1 Eu1 2.372(2) 2_765
O2 C22 1.258(4) .
O2 Eu1 2.389(2) 1_554
O3 C23 1.269(4) .
O4 C23 1.237(4) .
O5 C30 1.275(4) .
O5 Eu1 2.481(2) 2_766
O6 C30 1.245(4) .
O6 Eu1 2.434(2) 2_766
C1 C2 1.375(5) .
C1 H1 0.9300 .
C2 C3 1.393(5) .
C2 H2 0.9300 .
C3 C4 1.377(5) .
C3 C6 1.485(5) .
C4 C5 1.380(5) .
C4 H4 0.9300 .
C5 H5 0.9300 .
C6 C7 1.388(5) .
C7 C8 1.383(5) .
C7 H7 0.9300 .
C8 C9 1.391(5) .
C8 C16 1.487(5) .
C9 C10 1.397(5) .
C9 H9 0.9300 .
C10 C13 1.486(5) .
C11 C12 1.381(6) .
C11 H11 0.9300 .
C12 C13 1.382(5) .
C12 H12 0.9300 .
C13 C14 1.384(6) .
C14 C15 1.384(6) .
C14 H14 0.9300 .
C15 H15 0.9300 .
C16 C17 1.389(5) .
C16 C21 1.398(4) .
C17 C18 1.386(5) .
C17 H17 0.9300 .
C18 C19 1.372(5) .
C18 H18 0.9300 .
C19 C20 1.385(5) .
C19 H19 0.9300 .
C20 C21 1.387(5) .
C20 H20 0.9300 .
C21 C22 1.507(4) .
C23 C24 1.511(5) .
C24 C25 1.384(5) .
C24 C29 1.389(5) .
C25 C26 1.374(5) .
C25 H25 0.9300 .
C26 C27 1.380(6) .
C26 H26 0.9300 .
C27 C28 1.380(5) .
C27 H27 0.9300 .
C28 C29 1.391(5) .
C28 H28 0.9300 .
C29 C30 1.490(4) .
C30 Eu1 2.823(3) 2_766
O7 H7A 0.825(18) .
O7 H7B 0.804(18) .

loop_
_geom_torsion_atom_site_label_1
_geom_torsion_atom_site_label_2
_geom_torsion_atom_site_label_3
_geom_torsion_atom_site_label_4
_geom_torsion
_geom_torsion_site_symmetry_1
_geom_torsion_site_symmetry_4
O3 Eu1 N1 C5 -30.3(3) . .
O1 Eu1 N1 C5 60.7(2) 2_765 .
O2 Eu1 N1 C5 -137.3(2) 1_556 .
O5 Eu1 N1 C5 31.3(3) . .
O7 Eu1 N1 C5 -108.0(3) . .
O6 Eu1 N1 C5 168.2(3) 2_766 .
O5 Eu1 N1 C5 127.5(2) 2_766 .
C30 Eu1 N1 C5 150.3(3) 2_766 .
Eu1 Eu1 N1 C5 96.1(3) 2_766 .
O3 Eu1 N1 C1 128.3(3) . .
O1 Eu1 N1 C1 -140.7(3) 2_765 .
O2 Eu1 N1 C1 21.3(4) 1_556 .
O5 Eu1 N1 C1 -170.1(3) . .
O7 Eu1 N1 C1 50.6(3) . .
O6 Eu1 N1 C1 -33.3(3) 2_766 .
O5 Eu1 N1 C1 -74.0(3) 2_766 .
C30 Eu1 N1 C1 -51.1(3) 2_766 .
Eu1 Eu1 N1 C1 -105.4(3) 2_766 .
O1 Eu1 O3 C23 100.3(3) 2_765 .
O2 Eu1 O3 C23 -40.0(3) 1_556 .
O5 Eu1 O3 C23 27.3(3) . .
O7 Eu1 O3 C23 -111.5(3) . .
O6 Eu1 O3 C23 -126.4(3) 2_766 .
O5 Eu1 O3 C23 39.7(4) 2_766 .
N1 Eu1 O3 C23 177.2(3) . .
C30 Eu1 O3 C23 -7.3(9) 2_766 .
Eu1 Eu1 O3 C23 31.7(3) 2_766 .
O3 Eu1 O5 C30 50.5(4) . .
O1 Eu1 O5 C30 -45.3(4) 2_765 .
O2 Eu1 O5 C30 157.1(4) 1_556 .
O7 Eu1 O5 C30 109.4(4) . .
O6 Eu1 O5 C30 -141.0(4) 2_766 .
O5 Eu1 O5 C30 -122.8(5) 2_766 .
N1 Eu1 O5 C30 -15.4(5) . .
C30 Eu1 O5 C30 -133.7(4) 2_766 .
Eu1 Eu1 O5 C30 -122.8(5) 2_766 .
O3 Eu1 O5 Eu1 173.37(11) . 2_766
O1 Eu1 O5 Eu1 77.55(9) 2_765 2_766
O2 Eu1 O5 Eu1 -80.11(9) 1_556 2_766
O7 Eu1 O5 Eu1 -127.81(10) . 2_766
O6 Eu1 O5 Eu1 -18.18(13) 2_766 2_766
O5 Eu1 O5 Eu1 0.0 2_766 2_766
N1 Eu1 O5 Eu1 107.39(14) . 2_766
C30 Eu1 O5 Eu1 -10.83(10) 2_766 2_766
C5 N1 C1 C2 2.5(6) . .
Eu1 N1 C1 C2 -155.9(3) . .
N1 C1 C2 C3 0.1(6) . .
C1 C2 C3 C4 -2.1(6) . .
C1 C2 C3 C6 176.8(3) . .
C2 C3 C4 C5 1.5(5) . .
C6 C3 C4 C5 -177.4(3) . .
C1 N1 C5 C4 -3.2(6) . .
Eu1 N1 C5 C4 157.2(3) . .
C3 C4 C5 N1 1.2(6) . .
C10 N2 C6 C7 -2.1(5) . .
C10 N2 C6 C3 177.1(3) . .
C4 C3 C6 N2 5.3(5) . .
C2 C3 C6 N2 -173.5(3) . .
C4 C3 C6 C7 -175.5(3) . .
C2 C3 C6 C7 5.7(5) . .
N2 C6 C7 C8 1.3(5) . .
C3 C6 C7 C8 -177.8(3) . .
C6 C7 C8 C9 0.7(5) . .
C6 C7 C8 C16 177.8(3) . .
C7 C8 C9 C10 -1.9(5) . .
C16 C8 C9 C10 -179.0(3) . .
C6 N2 C10 C9 0.8(5) . .
C6 N2 C10 C13 -177.9(3) . .
C8 C9 C10 N2 1.2(5) . .
C8 C9 C10 C13 179.9(3) . .
C15 N3 C11 C12 -0.3(8) . .
N3 C11 C12 C13 0.4(8) . .
C11 C12 C13 C14 0.3(6) . .
C11 C12 C13 C10 -178.8(4) . .
N2 C10 C13 C12 173.2(4) . .
C9 C10 C13 C12 -5.5(6) . .
N2 C10 C13 C14 -5.8(6) . .
C9 C10 C13 C14 175.5(4) . .
C12 C13 C14 C15 -1.1(7) . .
C10 C13 C14 C15 178.0(4) . .
C11 N3 C15 C14 -0.7(9) . .
C13 C14 C15 N3 1.4(9) . .
C7 C8 C16 C17 -40.6(5) . .
C9 C8 C16 C17 136.4(3) . .
C7 C8 C16 C21 143.7(3) . .
C9 C8 C16 C21 -39.3(5) . .
C21 C16 C17 C18 0.7(5) . .
C8 C16 C17 C18 -175.2(3) . .
C16 C17 C18 C19 2.4(6) . .
C17 C18 C19 C20 -2.7(6) . .
C18 C19 C20 C21 -0.3(5) . .
C19 C20 C21 C16 3.5(5) . .
C19 C20 C21 C22 -169.4(3) . .
C17 C16 C21 C20 -3.6(5) . .
C8 C16 C21 C20 172.1(3) . .
C17 C16 C21 C22 168.8(3) . .
C8 C16 C21 C22 -15.4(5) . .
Eu1 O1 C22 O2 3.9(5) 2_765 .
Eu1 O1 C22 C21 -171.7(2) 2_765 .
Eu1 O2 C22 O1 -15.0(5) 1_554 .
Eu1 O2 C22 C21 160.7(2) 1_554 .
C20 C21 C22 O1 131.6(3) . .
C16 C21 C22 O1 -41.1(5) . .
C20 C21 C22 O2 -44.5(4) . .
C16 C21 C22 O2 142.8(3) . .
Eu1 O3 C23 O4 88.3(4) . .
Eu1 O3 C23 C24 -94.5(3) . .
O4 C23 C24 C25 75.9(5) . .
O3 C23 C24 C25 -101.5(4) . .
O4 C23 C24 C29 -100.9(4) . .
O3 C23 C24 C29 81.7(5) . .
C29 C24 C25 C26 -0.3(6) . .
C23 C24 C25 C26 -177.3(4) . .
C24 C25 C26 C27 1.4(7) . .
C25 C26 C27 C28 -0.7(8) . .
C26 C27 C28 C29 -1.1(8) . .
C25 C24 C29 C28 -1.5(6) . .
C23 C24 C29 C28 175.3(4) . .
C25 C24 C29 C30 177.5(3) . .
C23 C24 C29 C30 -5.7(6) . .
C27 C28 C29 C24 2.2(7) . .
C27 C28 C29 C30 -176.9(4) . .
Eu1 O6 C30 O5 -10.0(3) 2_766 .
Eu1 O6 C30 C29 167.4(3) 2_766 .
Eu1 O5 C30 O6 135.5(4) . .
Eu1 O5 C30 O6 9.8(3) 2_766 .
Eu1 O5 C30 C29 -41.9(6) . .
Eu1 O5 C30 C29 -167.6(3) 2_766 .
Eu1 O5 C30 Eu1 125.7(4) . 2_766
C24 C29 C30 O6 168.6(3) . .
C28 C29 C30 O6 -12.4(5) . .
C24 C29 C30 O5 -14.0(5) . .
C28 C29 C30 O5 165.0(3) . .
C24 C29 C30 Eu1 -109.2(12) . 2_766
C28 C29 C30 Eu1 69.8(14) . 2_766
